data_7011352
loop_
_publ_author_name
'Nikonov, Georgii I.'
'Kuzmina, Lyudmila G.'
'Howard, Judith A. K.'

_publ_section_title
;
 Niobocene hydrides with functionalised silyl ligands. Tuning of
 interligand hypervalent interactions (IHI) M--H \\rightarrow Si--X
;
_journal_issue 15
_journal_name_full 'Journal of the Chemical Society, Dalton Transactions'
_journal_page_first 3037
_journal_paper_doi 10.1039/b110998g
_journal_year 2002
_chemical_formula_moiety '[Cp2Nb(AlH4)]2'
_chemical_formula_sum 'C10 H14 Al Nb'
_chemical_formula_weight 254.10
_chemical_name_common 'tetrahydraaluminate niobocene dimer'
_chemical_name_systematic
; 
bis[bis(cyclopentadienyl)tetrahydraaluminate niobium(III)] 
;
_space_group_IT_number 14
_symmetry_cell_setting monoclinic
_symmetry_space_group_name_Hall '-P 2ybc'
_symmetry_space_group_name_H-M 'P 1 21/c 1'
_atom_sites_solution_hydrogens geom
_atom_sites_solution_primary direct
_atom_sites_solution_secondary difmap
_audit_creation_method SHELXL
_cell_angle_alpha 90.00
_cell_angle_beta 101.01(2)
_cell_angle_gamma 90.00
_cell_formula_units_Z 4
_cell_length_a 5.894(2)
_cell_length_b 12.499(2)
_cell_length_c 14.256(4)
_cell_measurement_temperature 153(2)
_cell_volume 1030.9(5)
_computing_structure_refinement 'SHELXL-93 (Sheldrick, 1993)'
_computing_structure_solution 'SHELXS-86 (Sheldrick, 1990)'
_diffrn_ambient_temperature 153(2)
_diffrn_radiation_monochromator graphite
_diffrn_radiation_source 'fine-focus sealed tube'
_diffrn_radiation_type MoK\a
_diffrn_radiation_wavelength 0.71073
_diffrn_reflns_av_R_equivalents 0.0311
_diffrn_reflns_av_sigmaI/netI 0.0280
_diffrn_reflns_limit_h_max 7
_diffrn_reflns_limit_h_min -7
_diffrn_reflns_limit_k_max 16
_diffrn_reflns_limit_k_min -16
_diffrn_reflns_limit_l_max 13
_diffrn_reflns_limit_l_min -18
_diffrn_reflns_number 6705
_diffrn_reflns_theta_max 26.50
_diffrn_reflns_theta_min 2.18
_exptl_absorpt_coefficient_mu 1.196
_exptl_absorpt_correction_T_max 0.91377
_exptl_absorpt_correction_T_min 0.80736
_exptl_absorpt_correction_type empirical
_exptl_crystal_density_diffrn 1.637
_exptl_crystal_F_000 512
_exptl_crystal_size_max 0.30
_exptl_crystal_size_mid 0.10
_exptl_crystal_size_min 0.10
_refine_diff_density_max 0.485
_refine_diff_density_min -0.383
_refine_diff_density_rms 0.072
_refine_ls_extinction_coef 0.0018(2)
_refine_ls_extinction_expression Fc^*^=kFc[1+0.001xFc^2^\l^3^/sin(2\q)]^-1/4^
_refine_ls_extinction_method SHELXL
_refine_ls_goodness_of_fit_all 1.124
_refine_ls_goodness_of_fit_obs 1.152
_refine_ls_matrix_type full
_refine_ls_number_parameters 166
_refine_ls_number_reflns 2031
_refine_ls_number_restraints 0
_refine_ls_restrained_S_all 1.164
_refine_ls_restrained_S_obs 1.152
_refine_ls_R_factor_all 0.0342
_refine_ls_R_factor_obs 0.0251
_refine_ls_shift/esd_max -0.002
_refine_ls_shift/esd_mean 0.000
_refine_ls_structure_factor_coef Fsqd
_refine_ls_weighting_details 'w=1/[\s^2^(Fo^2^)+(0.0092P)^2^+1.1138P] where P=(Fo^2^+2Fc^2^)/3'
_refine_ls_weighting_scheme calc
_refine_ls_wR_factor_all 0.0541
_refine_ls_wR_factor_obs 0.0491
_reflns_number_observed 1823
_reflns_number_total 2138
_reflns_observed_criterion >2sigma(I)
_cod_data_source_file b110998g.txt
_cod_data_source_block compound19
_cod_depositor_comments
;
The following automatic conversions were performed:

'_refine_ls_weighting_scheme' value 'calc
w=1/[\s^2^(Fo^2^)+(0.0092P)^2^+1.1138P] where P=(Fo^2^+2Fc^2^)/3' was
changed to 'calc'. New tag '_refine_ls_weighting_details' was
created. The value of the new tag was set to
'w=1/[\s^2^(Fo^2^)+(0.0092P)^2^+1.1138P] where P=(Fo^2^+2Fc^2^)/3'.

Automatic conversion script
Id: cif_fix_values 3143 2015-03-26 13:38:13Z robertas 
;
_cod_original_cell_volume 1031.0(5)
_cod_original_sg_symbol_H-M P2(1)/c
_cod_database_code 7011352

loop_
_symmetry_equiv_pos_as_xyz
'x, y, z'
'-x, y+1/2, -z+1/2'
'-x, -y, -z'
'x, -y-1/2, z-1/2'

loop_
_atom_site_aniso_label
_atom_site_aniso_U_11
_atom_site_aniso_U_22
_atom_site_aniso_U_33
_atom_site_aniso_U_23
_atom_site_aniso_U_13
_atom_site_aniso_U_12
Nb1 0.01859(12) 0.01658(12) 0.01483(12) 0.00121(9) 0.00231(8) -0.00016(9)
Al1 0.0344(5) 0.0202(4) 0.0187(4) 0.0003(3) 0.0014(3) -0.0045(3)
C1 0.041(2) 0.033(2) 0.0163(14) 0.0006(12) -0.0007(12) 0.0057(13)
C2 0.0288(15) 0.039(2) 0.0197(15) 0.0105(12) 0.0069(12) 0.0004(13)
C3 0.036(2) 0.0187(13) 0.0238(15) 0.0055(12) -0.0025(12) -0.0002(12)
C4 0.0275(14) 0.034(2) 0.024(2) 0.0092(12) 0.0026(12) 0.0109(12)
C5 0.0241(14) 0.035(2) 0.027(2) 0.0101(13) -0.0084(12) -0.0046(12)
C6 0.047(2) 0.0211(14) 0.030(2) -0.0010(12) 0.0128(14) 0.0112(13)
C7 0.0246(15) 0.0254(14) 0.054(2) 0.0111(14) 0.0088(14) 0.0086(12)
C8 0.036(2) 0.0214(13) 0.026(2) 0.0038(12) -0.0064(13) 0.0010(11)
C9 0.036(2) 0.0150(12) 0.026(2) 0.0032(11) 0.0089(12) -0.0007(11)
C10 0.036(2) 0.0154(13) 0.031(2) -0.0015(11) 0.0019(13) -0.0037(11)

loop_
_atom_site_label
_atom_site_type_symbol
_atom_site_fract_x
_atom_site_fract_y
_atom_site_fract_z
_atom_site_U_iso_or_equiv
_atom_site_thermal_displace_type
_atom_site_occupancy
_atom_site_calc_flag
_atom_site_refinement_flags
_atom_site_disorder_group
Nb1 Nb 0.23589(4) 0.74113(2) 0.12518(2) 0.01678(8) Uani 1 d . .
Al1 Al 0.05264(15) 0.60381(6) -0.00667(6) 0.0249(2) Uani 1 d . .
C1 C 0.3887(5) 0.7282(2) 0.2917(2) 0.0309(6) Uani 1 d . .
C2 C 0.2365(5) 0.6418(2) 0.2656(2) 0.0288(6) Uani 1 d . .
C3 C 0.3334(5) 0.5760(2) 0.2021(2) 0.0274(6) Uani 1 d . .
C4 C 0.5464(5) 0.6218(2) 0.1918(2) 0.0287(6) Uani 1 d . .
C5 C 0.5791(5) 0.7157(2) 0.2457(2) 0.0304(7) Uani 1 d . .
C6 C 0.1151(6) 0.9184(2) 0.1558(2) 0.0320(7) Uani 1 d . .
C7 C -0.0583(5) 0.8730(2) 0.0875(2) 0.0346(7) Uani 1 d . .
C8 C 0.0346(5) 0.8528(2) 0.0045(2) 0.0294(6) Uani 1 d . .
C9 C 0.2663(5) 0.8896(2) 0.0220(2) 0.0252(6) Uani 1 d . .
C10 C 0.3159(5) 0.9288(2) 0.1159(2) 0.0281(6) Uani 1 d . .
H1A H 0.3674(49) 0.7827(23) 0.3311(21) 0.028(8) Uiso 1 d . .
H2A H 0.1070(55) 0.6324(25) 0.2859(23) 0.039(9) Uiso 1 d . .
H3A H 0.2842(48) 0.5146(24) 0.1816(20) 0.026(8) Uiso 1 d . .
H4A H 0.6401(59) 0.5974(27) 0.1551(24) 0.045(10) Uiso 1 d . .
H5A H 0.6955(52) 0.7614(23) 0.2543(21) 0.028(8) Uiso 1 d . .
H6A H 0.1059(54) 0.9333(26) 0.2143(24) 0.040(10) Uiso 1 d . .
H7A H -0.2003(58) 0.8595(25) 0.0903(24) 0.039(9) Uiso 1 d . .
H8A H -0.0309(52) 0.8265(24) -0.0475(22) 0.029(9) Uiso 1 d . .
H9A H 0.3663(48) 0.8893(22) -0.0187(21) 0.025(8) Uiso 1 d . .
H10A H 0.4473(51) 0.9544(24) 0.1457(22) 0.032(9) Uiso 1 d . .
H1 H 0.1725(41) 0.4854(20) -0.0072(18) 0.016(6) Uiso 1 d . .
H2 H -0.0473(50) 0.6245(23) -0.1087(21) 0.037(8) Uiso 1 d . .
H3 H -0.0079(57) 0.6825(27) 0.1067(24) 0.053(10) Uiso 1 d . .
H4 H 0.3447(58) 0.6851(28) 0.0357(24) 0.056(10) Uiso 1 d . .

loop_
_atom_type_symbol
_atom_type_description
_atom_type_scat_dispersion_real
_atom_type_scat_dispersion_imag
_atom_type_scat_source
C C 0.0033 0.0016 'International Tables Vol C Tables 4.2.6.8 and 6.1.1.4'
H H 0.0000 0.0000 'International Tables Vol C Tables 4.2.6.8 and 6.1.1.4'
Al Al 0.0645 0.0514 'International Tables Vol C Tables 4.2.6.8 and 6.1.1.4'
Nb Nb -2.0727 0.6215 'International Tables Vol C Tables 4.2.6.8 and 6.1.1.4'

loop_
_geom_angle_atom_site_label_1
_geom_angle_atom_site_label_2
_geom_angle_atom_site_label_3
_geom_angle
_geom_angle_site_symmetry_1
_geom_angle_site_symmetry_3
_geom_angle_publ_flag
C8 Nb1 C2 148.54(11) . . ?
C8 Nb1 C3 154.71(10) . . ?
C2 Nb1 C3 35.13(10) . . ?
C8 Nb1 C1 144.29(11) . . ?
C2 Nb1 C1 34.60(10) . . ?
C3 Nb1 C1 57.58(10) . . ?
C8 Nb1 C7 34.88(11) . . ?
C2 Nb1 C7 116.10(11) . . ?
C3 Nb1 C7 144.58(11) . . ?
C1 Nb1 C7 113.15(11) . . ?
C8 Nb1 C6 57.18(11) . . ?
C2 Nb1 C6 106.56(11) . . ?
C3 Nb1 C6 141.34(11) . . ?
C1 Nb1 C6 87.12(11) . . ?
C7 Nb1 C6 33.89(11) . . ?
C8 Nb1 C9 34.71(10) . . ?
C2 Nb1 C9 160.38(10) . . ?
C3 Nb1 C9 157.51(10) . . ?
C1 Nb1 C9 127.35(10) . . ?
C7 Nb1 C9 57.40(10) . . ?
C6 Nb1 C9 56.94(10) . . ?
C8 Nb1 C10 57.11(10) . . ?
C2 Nb1 C10 126.39(10) . . ?
C3 Nb1 C10 148.03(10) . . ?
C1 Nb1 C10 94.61(10) . . ?
C7 Nb1 C10 56.82(11) . . ?
C6 Nb1 C10 34.31(10) . . ?
C9 Nb1 C10 33.99(9) . . ?
C8 Nb1 C4 153.36(11) . . ?
C2 Nb1 C4 57.41(10) . . ?
C3 Nb1 C4 34.45(10) . . ?
C1 Nb1 C4 56.67(10) . . ?
C7 Nb1 C4 169.61(11) . . ?
C6 Nb1 C4 136.96(11) . . ?
C9 Nb1 C4 125.50(10) . . ?
C10 Nb1 C4 118.93(11) . . ?
C8 Nb1 C5 146.71(10) . . ?
C2 Nb1 C5 57.34(10) . . ?
C3 Nb1 C5 57.07(10) . . ?
C1 Nb1 C5 34.30(10) . . ?
C7 Nb1 C5 136.73(11) . . ?
C6 Nb1 C5 103.31(11) . . ?
C9 Nb1 C5 112.83(10) . . ?
C10 Nb1 C5 91.20(10) . . ?
C4 Nb1 C5 33.65(10) . . ?
C8 Nb1 Al1 77.47(8) . . ?
C2 Nb1 Al1 101.42(8) . . ?
C3 Nb1 Al1 77.91(7) . . ?
C1 Nb1 Al1 134.19(8) . . ?
C7 Nb1 Al1 96.28(9) . . ?
C6 Nb1 Al1 129.87(8) . . ?
C9 Nb1 Al1 97.82(7) . . ?
C10 Nb1 Al1 131.18(7) . . ?
C4 Nb1 Al1 93.16(8) . . ?
C5 Nb1 Al1 126.82(8) . . ?
C8 Nb1 H3 80.7(12) . . ?
C2 Nb1 H3 75.7(12) . . ?
C3 Nb1 H3 78.8(12) . . ?
C1 Nb1 H3 107.0(12) . . ?
C7 Nb1 H3 71.7(12) . . ?
C6 Nb1 H3 99.6(12) . . ?
C9 Nb1 H3 115.3(12) . . ?
C10 Nb1 H3 128.5(12) . . ?
C4 Nb1 H3 112.0(12) . . ?
C5 Nb1 H3 131.8(12) . . ?
Al1 Nb1 H3 49.0(12) . . ?
C8 Nb1 H4 84.5(12) . . ?
C2 Nb1 H4 119.0(12) . . ?
C3 Nb1 H4 83.9(12) . . ?
C1 Nb1 H4 126.9(12) . . ?
C7 Nb1 H4 118.9(12) . . ?
C6 Nb1 H4 133.8(12) . . ?
C9 Nb1 H4 76.9(12) . . ?
C10 Nb1 H4 104.9(12) . . ?
C4 Nb1 H4 70.8(12) . . ?
C5 Nb1 H4 95.5(12) . . ?
Al1 Nb1 H4 49.4(12) . . ?
H3 Nb1 H4 98.4(17) . . ?
Nb1 Al1 Al1 130.66(5) . 3_565 ?
Nb1 Al1 H1 118.4(9) . . ?
Al1 Al1 H1 40.0(8) 3_565 . ?
Nb1 Al1 H2 128.4(11) . . ?
Al1 Al1 H2 100.6(11) 3_565 . ?
H1 Al1 H2 104.0(14) . . ?
Nb1 Al1 H3 37.2(10) . . ?
Al1 Al1 H3 110.0(10) 3_565 . ?
H1 Al1 H3 126.6(13) . . ?
H2 Al1 H3 127.9(15) . . ?
Nb1 Al1 H4 40.0(10) . . ?
Al1 Al1 H4 132.1(10) 3_565 . ?
H1 Al1 H4 96.5(13) . . ?
H2 Al1 H4 111.5(15) . . ?
H3 Al1 H4 77.2(14) . . ?
C2 C1 C5 108.4(3) . . ?
C2 C1 Nb1 71.8(2) . . ?
C5 C1 Nb1 74.2(2) . . ?
C2 C1 H1A 125.7(19) . . ?
C5 C1 H1A 125.9(19) . . ?
Nb1 C1 H1A 119.8(19) . . ?
C1 C2 C3 107.4(3) . . ?
C1 C2 Nb1 73.6(2) . . ?
C3 C2 Nb1 72.5(2) . . ?
C1 C2 H2A 124.7(22) . . ?
C3 C2 H2A 128.0(22) . . ?
Nb1 C2 H2A 119.5(21) . . ?
C4 C3 C2 107.8(3) . . ?
C4 C3 Nb1 74.9(2) . . ?
C2 C3 Nb1 72.4(2) . . ?
C4 C3 H3A 125.5(19) . . ?
C2 C3 H3A 126.0(19) . . ?
Nb1 C3 H3A 126.4(20) . . ?
C5 C4 C3 108.4(3) . . ?
C5 C4 Nb1 73.2(2) . . ?
C3 C4 Nb1 70.6(2) . . ?
C5 C4 H4A 125.4(23) . . ?
C3 C4 H4A 126.2(23) . . ?
Nb1 C4 H4A 119.6(22) . . ?
C4 C5 C1 108.0(3) . . ?
C4 C5 Nb1 73.1(2) . . ?
C1 C5 Nb1 71.5(2) . . ?
C4 C5 H5A 130.0(19) . . ?
C1 C5 H5A 121.9(19) . . ?
Nb1 C5 H5A 122.6(19) . . ?
C7 C6 C10 108.4(3) . . ?
C7 C6 Nb1 72.5(2) . . ?
C10 C6 Nb1 73.2(2) . . ?
C7 C6 H6A 126.1(22) . . ?
C10 C6 H6A 125.4(22) . . ?
Nb1 C6 H6A 116.8(22) . . ?
C6 C7 C8 107.9(3) . . ?
C6 C7 Nb1 73.6(2) . . ?
C8 C7 Nb1 71.6(2) . . ?
C6 C7 H7A 129.7(23) . . ?
C8 C7 H7A 122.4(23) . . ?
Nb1 C7 H7A 121.7(22) . . ?
C9 C8 C7 107.9(3) . . ?
C9 C8 Nb1 74.3(2) . . ?
C7 C8 Nb1 73.6(2) . . ?
C9 C8 H8A 123.4(21) . . ?
C7 C8 H8A 128.6(21) . . ?
Nb1 C8 H8A 119.9(21) . . ?
C10 C9 C8 107.5(3) . . ?
C10 C9 Nb1 73.2(2) . . ?
C8 C9 Nb1 71.0(2) . . ?
C10 C9 H9A 124.9(19) . . ?
C8 C9 H9A 127.6(19) . . ?
Nb1 C9 H9A 121.7(18) . . ?
C9 C10 C6 108.3(3) . . ?
C9 C10 Nb1 72.77(15) . . ?
C6 C10 Nb1 72.5(2) . . ?
C9 C10 H10A 126.8(20) . . ?
C6 C10 H10A 124.9(20) . . ?
Nb1 C10 H10A 119.8(20) . . ?

loop_
_geom_bond_atom_site_label_1
_geom_bond_atom_site_label_2
_geom_bond_distance
_geom_bond_site_symmetry_2
_geom_bond_publ_flag
Nb1 C8 2.353(3) . ?
Nb1 C2 2.355(3) . ?
Nb1 C3 2.356(3) . ?
Nb1 C1 2.378(3) . ?
Nb1 C7 2.379(3) . ?
Nb1 C6 2.393(3) . ?
Nb1 C9 2.396(3) . ?
Nb1 C10 2.402(3) . ?
Nb1 C4 2.411(3) . ?
Nb1 C5 2.412(3) . ?
Nb1 Al1 2.6212(10) . ?
Nb1 H3 1.59(3) . ?
Nb1 H4 1.69(3) . ?
Al1 Al1 2.683(2) 3_565 ?
Al1 H1 1.64(2) . ?
Al1 H2 1.48(3) . ?
Al1 H3 1.98(3) . ?
Al1 H4 1.99(3) . ?
C1 C2 1.408(4) . ?
C1 C5 1.413(4) . ?
C1 H1A 0.91(3) . ?
C2 C3 1.422(4) . ?
C2 H2A 0.87(3) . ?
C3 C4 1.412(4) . ?
C3 H3A 0.85(3) . ?
C4 C5 1.396(4) . ?
C4 H4A 0.88(3) . ?
C5 H5A 0.88(3) . ?
C6 C7 1.391(5) . ?
C6 C10 1.414(4) . ?
C6 H6A 0.87(3) . ?
C7 C8 1.418(5) . ?
C7 H7A 0.86(3) . ?
C8 C9 1.417(4) . ?
C8 H8A 0.84(3) . ?
C9 C10 1.402(4) . ?
C9 H9A 0.90(3) . ?
C10 H10A 0.87(3) . ?
